data_1561286
loop_
_publ_author_name
'Wang, Duo-Zhi'
'Wang, Xin-Fang'
'Du, Jia-Qiang'
'Dong, Jun-Liang'
'Xie, Fei'

_publ_section_title
;
 2-(hydroxymethyl)-1H-benzo[d]imidazole-5-carboxylic acid as linker for
 Co(II)/Ni(II)/Cu(II) coordination polymers: Synthesis, structures and
 properties
;
_journal_name_full 'Journal of Solid State Chemistry'
_journal_page_first 728
_journal_page_last 736
_journal_paper_doi 10.1016/j.jssc.2017.12.007
_journal_volume 258
_journal_year 2018
_chemical_formula_sum 'C18 H18 Co2 F6 N4 O8 Si'
_chemical_formula_weight 678.31
_space_group_crystal_system monoclinic
_space_group_IT_number 14
_space_group_name_Hall '-P 2ybc'
_space_group_name_H-M_alt 'P 1 21/c 1'
_atom_sites_solution_hydrogens mixed
_cell_angle_alpha 90
_cell_angle_beta 93.4720(10)
_cell_angle_gamma 90
_cell_formula_units_Z 2
_cell_length_a 12.9287(6)
_cell_length_b 10.2766(5)
_cell_length_c 8.0312(4)
_cell_measurement_reflns_used 2996
_cell_measurement_temperature 273(2)
_cell_measurement_theta_max 25.05
_cell_measurement_theta_min 2.53
_cell_volume 1065.09(9)
_computing_structure_refinement 'SHELXL-2014/7 (Sheldrick, 2014)'
_diffrn_ambient_temperature 273(2)
_diffrn_measured_fraction_theta_full 0.999
_diffrn_measured_fraction_theta_max 0.999
_diffrn_measurement_device_type CCD
_diffrn_measurement_method 'phi and omega scans'
_diffrn_radiation_type MoK\a
_diffrn_radiation_wavelength 0.71073
_diffrn_reflns_av_R_equivalents 0.0247
_diffrn_reflns_av_unetI/netI 0.0229
_diffrn_reflns_Laue_measured_fraction_full 0.999
_diffrn_reflns_Laue_measured_fraction_max 0.999
_diffrn_reflns_limit_h_max 15
_diffrn_reflns_limit_h_min -14
_diffrn_reflns_limit_k_max 10
_diffrn_reflns_limit_k_min -12
_diffrn_reflns_limit_l_max 9
_diffrn_reflns_limit_l_min -9
_diffrn_reflns_number 6763
_diffrn_reflns_point_group_measured_fraction_full 0.999
_diffrn_reflns_point_group_measured_fraction_max 0.999
_diffrn_reflns_theta_full 25.086
_diffrn_reflns_theta_max 25.086
_diffrn_reflns_theta_min 1.578
_exptl_absorpt_coefficient_mu 1.727
_exptl_absorpt_correction_type multi-scan
_exptl_absorpt_process_details sadabs
_exptl_crystal_colour pink
_exptl_crystal_density_diffrn 2.115
_exptl_crystal_description Block
_exptl_crystal_F_000 680
_exptl_crystal_size_max 0.220
_exptl_crystal_size_mid 0.200
_exptl_crystal_size_min 0.180
_exptl_transmission_factor_max 0.864
_exptl_transmission_factor_min 0.864
_refine_diff_density_max 0.244
_refine_diff_density_min -0.338
_refine_diff_density_rms 0.071
_refine_ls_extinction_coef .
_refine_ls_extinction_method none
_refine_ls_goodness_of_fit_ref 1.051
_refine_ls_hydrogen_treatment mixed
_refine_ls_matrix_type full
_refine_ls_number_parameters 190
_refine_ls_number_reflns 1898
_refine_ls_number_restraints 4
_refine_ls_restrained_S_all 1.051
_refine_ls_R_factor_all 0.0288
_refine_ls_R_factor_gt 0.0251
_refine_ls_shift/su_max 0.001
_refine_ls_shift/su_mean 0.000
_refine_ls_structure_factor_coef Fsqd
_refine_ls_weighting_details 'w=1/[\s^2^(Fo^2^)+(0.0347P)^2^+0.5736P] where P=(Fo^2^+2Fc^2^)/3'
_refine_ls_weighting_scheme calc
_refine_ls_wR_factor_gt 0.0631
_refine_ls_wR_factor_ref 0.0659
_reflns_Friedel_coverage 0.000
_reflns_Friedel_fraction_full .
_reflns_Friedel_fraction_max .
_reflns_number_gt 1709
_reflns_number_total 1898
_reflns_threshold_expression 'I > 2\s(I)'
_cod_data_source_file 2.cif
_cod_data_source_block 2
_cod_original_sg_symbol_H-M 'P 21/c'
_cod_database_code 1561286
_shelx_space_group_comment
;
The symmetry employed for this shelxl refinement is uniquely defined
by the following loop, which should always be used as a source of
symmetry information in preference to the above space-group names.
They are only intended as comments.
;
_shelx_estimated_absorpt_t_min 0.703
_shelx_estimated_absorpt_t_max 0.746

loop_
_space_group_symop_operation_xyz
'x, y, z'
'-x, y+1/2, -z+1/2'
'-x, -y, -z'
'x, -y-1/2, z-1/2'

loop_
_atom_site_label
_atom_site_type_symbol
_atom_site_fract_x
_atom_site_fract_y
_atom_site_fract_z
_atom_site_U_iso_or_equiv
_atom_site_adp_type
_atom_site_occupancy
_atom_site_site_symmetry_order
_atom_site_calc_flag
_atom_site_refinement_flags_posn
_atom_site_refinement_flags_adp
_atom_site_refinement_flags_occupancy
_atom_site_disorder_assembly
_atom_site_disorder_group
C1 C 0.64250(15) 1.18231(18) 1.2102(2) 0.0171(4) Uani 1 1 d . . . . .
C2 C 0.54796(16) 1.16037(19) 1.1253(3) 0.0187(4) Uani 1 1 d . . . . .
H2 H 0.5293 1.0779 1.0863 0.022 Uiso 1 1 calc R U . . .
C3 C 0.48180(15) 1.26600(19) 1.1002(2) 0.0182(4) Uani 1 1 d . . . . .
C4 C 0.51324(17) 1.39143(19) 1.1529(3) 0.0221(5) Uani 1 1 d . . . . .
H4 H 0.4677 1.4607 1.1340 0.027 Uiso 1 1 calc R U . . .
C5 C 0.60839(17) 1.41484(19) 1.2308(3) 0.0238(5) Uani 1 1 d . . . . .
H5 H 0.6295 1.4985 1.2609 0.029 Uiso 1 1 calc R U . . .
C6 C 0.67215(15) 1.30747(19) 1.2628(3) 0.0188(4) Uani 1 1 d . . . . .
C7 C 0.79197(15) 1.16615(19) 1.3463(2) 0.0189(4) Uani 1 1 d . . . . .
C8 C 0.88594(17) 1.1085(2) 1.4334(3) 0.0249(5) Uani 1 1 d . . . . .
H8A H 0.9477 1.1479 1.3926 0.030 Uiso 1 1 calc R U . . .
H8B H 0.8855 1.1248 1.5523 0.030 Uiso 1 1 calc R U . . .
C9 C 0.62421(16) 0.75325(19) 0.9805(3) 0.0200(4) Uani 1 1 d . . . . .
Co1 Co 0.75271(2) 0.90089(3) 1.24566(3) 0.02144(12) Uani 1 1 d . . . . .
F1 F 0.87105(10) 0.50980(13) 0.52938(16) 0.0343(3) Uani 1 1 d . . . . .
F2 F 0.97131(11) 0.42969(14) 0.31351(16) 0.0363(3) Uani 1 1 d . . . . .
F3 F 0.99668(11) 0.64574(13) 0.40813(18) 0.0406(4) Uani 1 1 d . . . . .
N1 N 0.72060(14) 1.09545(15) 1.2643(2) 0.0188(4) Uani 1 1 d . . . . .
N2 N 0.76709(14) 1.29320(17) 1.3477(2) 0.0220(4) Uani 1 1 d . . . . .
H2N H 0.798(2) 1.351(2) 1.392(3) 0.026 Uiso 1 1 d . U . . .
O1 O 0.88635(11) 0.97171(14) 1.40260(19) 0.0240(3) Uani 1 1 d D . . . .
H1O H 0.9315(17) 0.956(2) 1.339(3) 0.029 Uiso 1 1 d D U . . .
O2 O 0.69304(11) 0.83237(14) 1.4599(2) 0.0277(4) Uani 1 1 d . . . . .
O3 O 0.83261(14) 0.73629(17) 1.2092(2) 0.0397(5) Uani 1 1 d D . . . .
H2W H 0.811(2) 0.694(3) 1.126(3) 0.060 Uiso 1 1 d D U . . .
H1W H 0.880(2) 0.702(3) 1.269(4) 0.060 Uiso 1 1 d D U . . .
O4 O 0.63971(11) 0.85376(14) 1.06774(19) 0.0255(3) Uani 1 1 d . . . . .
Si1 Si 1.0000 0.5000 0.5000 0.0219(2) Uani 1 2 d S . P . .

loop_
_atom_site_aniso_label
_atom_site_aniso_U_11
_atom_site_aniso_U_22
_atom_site_aniso_U_33
_atom_site_aniso_U_23
_atom_site_aniso_U_13
_atom_site_aniso_U_12
C1 0.0176(10) 0.0171(10) 0.0164(10) 0.0010(8) 0.0004(8) 0.0009(8)
C2 0.0191(10) 0.0165(10) 0.0201(10) -0.0017(8) -0.0013(8) -0.0004(8)
C3 0.0177(10) 0.0195(10) 0.0170(10) 0.0006(8) -0.0017(8) -0.0002(8)
C4 0.0211(11) 0.0179(10) 0.0269(12) 0.0005(8) -0.0015(9) 0.0029(8)
C5 0.0237(12) 0.0154(10) 0.0322(12) -0.0034(8) -0.0002(9) -0.0027(8)
C6 0.0162(10) 0.0204(10) 0.0197(11) -0.0018(8) 0.0002(8) -0.0028(8)
C7 0.0161(10) 0.0229(10) 0.0175(10) -0.0014(8) 0.0000(8) -0.0026(8)
C8 0.0185(11) 0.0274(11) 0.0279(12) -0.0037(9) -0.0061(9) 0.0007(9)
C9 0.0210(11) 0.0204(10) 0.0183(10) 0.0030(8) -0.0017(8) 0.0028(8)
Co1 0.02020(18) 0.01761(18) 0.02534(19) -0.00019(11) -0.00811(12) 0.00271(11)
F1 0.0204(7) 0.0491(9) 0.0330(8) -0.0032(6) -0.0030(6) -0.0076(6)
F2 0.0289(8) 0.0546(9) 0.0248(7) -0.0083(6) -0.0029(6) -0.0162(6)
F3 0.0427(9) 0.0333(8) 0.0447(9) 0.0136(6) -0.0076(7) -0.0103(6)
N1 0.0157(9) 0.0199(9) 0.0202(9) -0.0014(7) -0.0041(7) 0.0009(7)
N2 0.0175(9) 0.0200(9) 0.0275(10) -0.0053(7) -0.0050(7) -0.0047(7)
O1 0.0184(8) 0.0254(8) 0.0278(9) 0.0018(6) -0.0022(6) 0.0028(6)
O2 0.0212(8) 0.0299(8) 0.0308(9) 0.0082(7) -0.0073(6) -0.0099(7)
O3 0.0378(10) 0.0339(10) 0.0447(12) -0.0117(8) -0.0200(8) 0.0160(8)
O4 0.0223(8) 0.0219(8) 0.0309(9) -0.0065(6) -0.0100(6) 0.0032(6)
Si1 0.0183(4) 0.0267(5) 0.0200(4) 0.0026(3) -0.0046(3) -0.0082(3)

loop_
_atom_type_symbol
_atom_type_description
_atom_type_scat_dispersion_real
_atom_type_scat_dispersion_imag
_atom_type_scat_source
C C 0.0033 0.0016 'International Tables Vol C Tables 4.2.6.8 and 6.1.1.4'
H H 0.0000 0.0000 'International Tables Vol C Tables 4.2.6.8 and 6.1.1.4'
N N 0.0061 0.0033 'International Tables Vol C Tables 4.2.6.8 and 6.1.1.4'
O O 0.0106 0.0060 'International Tables Vol C Tables 4.2.6.8 and 6.1.1.4'
Co Co 0.3494 0.9721 'International Tables Vol C Tables 4.2.6.8 and 6.1.1.4'
Si Si 0.0817 0.0704 'International Tables Vol C Tables 4.2.6.8 and 6.1.1.4'
F F 0.0171 0.0103 'International Tables Vol C Tables 4.2.6.8 and 6.1.1.4'

loop_
_geom_angle_atom_site_label_1
_geom_angle_atom_site_label_2
_geom_angle_atom_site_label_3
_geom_angle
_geom_angle_site_symmetry_1
_geom_angle_site_symmetry_3
C2 C1 N1 130.57(18) . .
C2 C1 C6 121.11(18) . .
N1 C1 C6 108.28(18) . .
C1 C2 C3 117.56(18) . .
C2 C3 C4 120.49(19) . .
C2 C3 C9 120.02(18) . 3_677
C4 C3 C9 119.48(18) . 3_677
C5 C4 C3 122.25(19) . .
C4 C5 C6 116.84(18) . .
N2 C6 C5 132.62(19) . .
N2 C6 C1 105.74(17) . .
C5 C6 C1 121.61(19) . .
N1 C7 N2 112.24(18) . .
N1 C7 C8 122.83(18) . .
N2 C7 C8 124.87(18) . .
O1 C8 C7 108.80(17) . .
O4 C9 O2 123.55(19) . 4_575
O4 C9 C3 117.51(18) . 3_677
O2 C9 C3 118.94(18) 4_575 3_677
O3 Co1 O4 92.90(7) . .
O3 Co1 N1 159.82(8) . .
O4 Co1 N1 98.24(6) . .
O3 Co1 O2 93.22(7) . .
O4 Co1 O2 102.50(6) . .
N1 Co1 O2 100.68(7) . .
O3 Co1 O1 88.24(6) . .
O4 Co1 O1 169.92(6) . .
N1 Co1 O1 77.93(6) . .
O2 Co1 O1 87.43(6) . .
C7 N1 C1 105.90(16) . .
C7 N1 Co1 115.80(14) . .
C1 N1 Co1 138.28(14) . .
C7 N2 C6 107.84(17) . .
C8 O1 Co1 114.46(12) . .
C9 O2 Co1 130.47(14) 4_576 .
C9 O4 Co1 131.98(14) . .
F3 Si1 F3 180.0 . 3_766
F3 Si1 F2 90.37(7) . 3_766
F3 Si1 F2 89.62(7) 3_766 3_766
F3 Si1 F2 89.63(7) . .
F3 Si1 F2 90.38(7) 3_766 .
F2 Si1 F2 180.0 3_766 .
F3 Si1 F1 90.52(7) . .
F3 Si1 F1 89.48(7) 3_766 .
F2 Si1 F1 90.93(6) 3_766 .
F2 Si1 F1 89.07(6) . .
F3 Si1 F1 89.48(7) . 3_766
F3 Si1 F1 90.52(7) 3_766 3_766
F2 Si1 F1 89.07(6) 3_766 3_766
F2 Si1 F1 90.93(6) . 3_766
F1 Si1 F1 180.0 . 3_766

loop_
_geom_bond_atom_site_label_1
_geom_bond_atom_site_label_2
_geom_bond_distance
_geom_bond_site_symmetry_2
C1 C2 1.382(3) .
C1 N1 1.397(3) .
C1 C6 1.400(3) .
C2 C3 1.389(3) .
C3 C4 1.409(3) .
C3 C9 1.493(3) 3_677
C4 C5 1.367(3) .
C5 C6 1.392(3) .
C6 N2 1.375(3) .
C7 N1 1.319(3) .
C7 N2 1.345(3) .
C7 C8 1.488(3) .
C8 O1 1.427(2) .
C9 O4 1.257(2) .
C9 O2 1.269(2) 4_575
C9 C3 1.493(3) 3_677
Co1 O3 2.0128(17) .
Co1 O4 2.0391(15) .
Co1 N1 2.0494(16) .
Co1 O2 2.0526(15) .
Co1 O1 2.1999(15) .
F1 Si1 1.7009(13) .
F2 Si1 1.6839(13) .
F3 Si1 1.6690(13) .
O2 C9 1.269(2) 4_576
Si1 F3 1.6690(13) 3_766
Si1 F2 1.6839(13) 3_766
Si1 F1 1.7009(13) 3_766

loop_
_geom_hbond_atom_site_label_D
_geom_hbond_atom_site_label_H
_geom_hbond_atom_site_label_A
_geom_hbond_distance_DH
_geom_hbond_distance_HA
_geom_hbond_distance_DA
_geom_hbond_angle_DHA
_geom_hbond_site_symmetry_A
C8 H8A F3 0.97 2.56 3.237(3) 126.8 2_756
C8 H8B F2 0.97 2.38 3.207(3) 142.9 4_577
N2 H2N F1 0.78(3) 2.16(3) 2.942(2) 175(2) 1_566
N2 H2N F2 0.78(3) 2.50(2) 3.017(2) 125(2) 1_566
O1 H1O F1 0.813(16) 2.59(2) 2.998(2) 113(2) 4_576
O1 H1O F2 0.813(16) 1.829(17) 2.641(2) 176(3) 2_756
O3 H2W O2 0.830(18) 1.99(2) 2.706(2) 145(3) 4_575
O3 H1W F3 0.838(18) 1.907(19) 2.740(2) 172(3) 1_556

loop_
_geom_torsion_atom_site_label_1
_geom_torsion_atom_site_label_2
_geom_torsion_atom_site_label_3
_geom_torsion_atom_site_label_4
_geom_torsion
_geom_torsion_site_symmetry_1
_geom_torsion_site_symmetry_2
_geom_torsion_site_symmetry_3
_geom_torsion_site_symmetry_4
N1 C1 C2 C3 174.7(2) . . . .
C6 C1 C2 C3 -2.6(3) . . . .
C1 C2 C3 C4 3.1(3) . . . .
C1 C2 C3 C9 -175.87(18) . . . 3_677
C2 C3 C4 C5 -0.4(3) . . . .
C9 C3 C4 C5 178.5(2) 3_677 . . .
C3 C4 C5 C6 -2.7(3) . . . .
C4 C5 C6 N2 -174.5(2) . . . .
C4 C5 C6 C1 3.2(3) . . . .
C2 C1 C6 N2 177.66(18) . . . .
N1 C1 C6 N2 -0.2(2) . . . .
C2 C1 C6 C5 -0.6(3) . . . .
N1 C1 C6 C5 -178.39(18) . . . .
N1 C7 C8 O1 3.6(3) . . . .
N2 C7 C8 O1 -179.61(19) . . . .
N2 C7 N1 C1 -1.0(2) . . . .
C8 C7 N1 C1 176.20(18) . . . .
N2 C7 N1 Co1 177.63(13) . . . .
C8 C7 N1 Co1 -5.2(3) . . . .
C2 C1 N1 C7 -176.9(2) . . . .
C6 C1 N1 C7 0.7(2) . . . .
C2 C1 N1 Co1 5.0(4) . . . .
C6 C1 N1 Co1 -177.43(16) . . . .
N1 C7 N2 C6 0.9(2) . . . .
C8 C7 N2 C6 -176.21(19) . . . .
C5 C6 N2 C7 177.5(2) . . . .
C1 C6 N2 C7 -0.4(2) . . . .
C7 C8 O1 Co1 -0.3(2) . . . .
O2 C9 O4 Co1 -17.2(3) 4_575 . . .
C3 C9 O4 Co1 161.83(14) 3_677 . . .
